data_7046946
loop_
_publ_author_name
'Zhang, Xiao-Peng'
'Wang, Li-Li'
'Qi, Xiao-Wei'
'Zhang, Da-Shuai'
'Yang, Qian-Ying'
'Shi, Zai-Feng'
'Lin, Qiang'
'Wu, Tao'

_publ_section_title
;
 PtPt interaction triggered tuning of circularly polarized luminescence
 activity in chiral dinuclear platinum(ii) complexes.
;
_journal_issue 30
_journal_name_full 'Dalton transactions (Cambridge, England : 2003)'
_journal_page_first 10179
_journal_page_last 10186
_journal_paper_doi 10.1039/c8dt02277a
_journal_volume 47
_journal_year 2018
_chemical_absolute_configuration unk
_chemical_formula_moiety 'C74 H71 Cl11 N4 O2 P2 Pt2'
_chemical_formula_sum 'C74 H71 Cl11 N4 O2 P2 Pt2'
_chemical_formula_weight 1890.41
_space_group_crystal_system orthorhombic
_space_group_IT_number 19
_space_group_name_Hall 'P 2ac 2ab'
_space_group_name_H-M_alt 'P 21 21 21'
_symmetry_space_group_name_Hall 'P 2ac 2ab'
_symmetry_space_group_name_H-M 'P 21 21 21'
_atom_sites_solution_hydrogens mixed
_atom_sites_solution_primary direct
_atom_sites_solution_secondary difmap
_audit_creation_method SHELXL-2016/6
_audit_update_record
;
2018-03-18 deposited with the CCDC.
2018-06-28 downloaded from the CCDC.
;
_cell_angle_alpha 90
_cell_angle_beta 90
_cell_angle_gamma 90
_cell_formula_units_Z 4
_cell_length_a 17.8378(9)
_cell_length_b 18.8895(8)
_cell_length_c 22.3559(10)
_cell_measurement_reflns_used 8235
_cell_measurement_temperature 293(2)
_cell_measurement_theta_max 26.8430
_cell_measurement_theta_min 3.0020
_cell_volume 7532.8(6)
_computing_cell_refinement SMART
_computing_data_collection SMART,(Bruker,2000)
_computing_data_reduction SAINT(Bruker,2000)
_computing_molecular_graphics SHELXTL
_computing_publication_material SHELXTL
_computing_structure_refinement 'SHELXL-2016/6 (Sheldrick, 2016)'
_computing_structure_solution 'SHELXS-97 (Sheldrick, 1990)'
_diffrn_ambient_temperature 293(2)
_diffrn_measured_fraction_theta_full 0.998
_diffrn_measured_fraction_theta_max 0.998
_diffrn_measurement_device_type 'Bruker Smart Aepex CCD'
_diffrn_measurement_method 'phi and omega scans'
_diffrn_radiation_type MoK\a
_diffrn_radiation_wavelength 0.71073
_diffrn_reflns_av_R_equivalents 0.0453
_diffrn_reflns_av_unetI/netI 0.0732
_diffrn_reflns_Laue_measured_fraction_full 0.998
_diffrn_reflns_Laue_measured_fraction_max 0.998
_diffrn_reflns_limit_h_max 22
_diffrn_reflns_limit_h_min -15
_diffrn_reflns_limit_k_max 23
_diffrn_reflns_limit_k_min -22
_diffrn_reflns_limit_l_max 27
_diffrn_reflns_limit_l_min -27
_diffrn_reflns_number 27665
_diffrn_reflns_point_group_measured_fraction_full 0.956
_diffrn_reflns_point_group_measured_fraction_max 0.954
_diffrn_reflns_theta_full 25.242
_diffrn_reflns_theta_max 25.999
_diffrn_reflns_theta_min 2.284
_diffrn_source 'fine-focus sealed tube'
_exptl_absorpt_coefficient_mu 4.191
_exptl_absorpt_correction_T_max 1.00000
_exptl_absorpt_correction_T_min 0.83676
_exptl_absorpt_correction_type multi-scan
_exptl_absorpt_process_details SADABS,Bruker,2000
_exptl_crystal_colour red
_exptl_crystal_density_diffrn 1.667
_exptl_crystal_description block
_exptl_crystal_F_000 3728
_exptl_crystal_size_max 0.300
_exptl_crystal_size_mid 0.240
_exptl_crystal_size_min 0.220
_refine_diff_density_max 1.026
_refine_diff_density_min -0.754
_refine_diff_density_rms 0.112
_refine_ls_abs_structure_details
;
 Flack x determined using 4259 quotients [(I+)-(I-)]/[(I+)+(I-)]
 (Parsons, Flack and Wagner, Acta Cryst. B69 (2013) 249-259).
;
_refine_ls_abs_structure_Flack -0.014(4)
_refine_ls_extinction_method none
_refine_ls_goodness_of_fit_ref 1.001
_refine_ls_hydrogen_treatment constr
_refine_ls_matrix_type full
_refine_ls_number_parameters 860
_refine_ls_number_reflns 14116
_refine_ls_number_restraints 0
_refine_ls_restrained_S_all 1.001
_refine_ls_R_factor_all 0.0598
_refine_ls_R_factor_gt 0.0404
_refine_ls_shift/su_max 0.003
_refine_ls_shift/su_mean 0.000
_refine_ls_structure_factor_coef Fsqd
_refine_ls_weighting_details 'w=1/[\s^2^(Fo^2^)+(0.0381P)^2^] where P=(Fo^2^+2Fc^2^)/3'
_refine_ls_weighting_scheme calc
_refine_ls_wR_factor_gt 0.0823
_refine_ls_wR_factor_ref 0.0893
_reflns_Friedel_coverage 0.752
_reflns_Friedel_fraction_full 0.906
_reflns_Friedel_fraction_max 0.900
_reflns_number_gt 11606
_reflns_number_total 14116
_reflns_threshold_expression 'I > 2\s(I)'
_cod_data_source_file c8dt02277a2.cif
_cod_data_source_block shelx
_cod_depositor_comments 'Adding full bibliography for 7046946--7046948.cif.'
_cod_original_cell_volume 7532.7(6)
_cod_database_code 7046946
_shelx_shelxl_version_number 2016/6
_shelx_space_group_comment
;
The symmetry employed for this shelxl refinement is uniquely defined
by the following loop, which should always be used as a source of
symmetry information in preference to the above space-group names.
They are only intended as comments.
;
_shelx_estimated_absorpt_t_min 0.366
_shelx_estimated_absorpt_t_max 0.459

loop_
_space_group_symop_operation_xyz
'x, y, z'
'-x+1/2, -y, z+1/2'
'x+1/2, -y+1/2, -z'
'-x, y+1/2, -z+1/2'

loop_
_atom_site_label
_atom_site_type_symbol
_atom_site_fract_x
_atom_site_fract_y
_atom_site_fract_z
_atom_site_U_iso_or_equiv
_atom_site_adp_type
_atom_site_occupancy
_atom_site_site_symmetry_order
_atom_site_calc_flag
_atom_site_refinement_flags_posn
_atom_site_refinement_flags_adp
C1 C 0.2792(6) -0.0292(6) 0.7190(4) 0.040(3) Uani 1 1 d . .
C2 C 0.0300(6) 0.1051(5) 0.7721(5) 0.041(3) Uani 1 1 d . .
C3 C 0.3234(6) -0.0511(5) 0.7675(5) 0.045(3) Uani 1 1 d . .
H3 H 0.300314 -0.072067 0.800332 0.053 Uiso 1 1 calc R U
C4 C 0.4015(6) -0.0422(6) 0.7677(6) 0.051(3) Uani 1 1 d . .
H4 H 0.429697 -0.057387 0.800253 0.062 Uiso 1 1 calc R U
C5 C 0.4358(6) -0.0112(6) 0.7197(5) 0.051(3) Uani 1 1 d . .
H5 H 0.487474 -0.004698 0.720223 0.061 Uiso 1 1 calc R U
C6 C 0.3950(7) 0.0107(6) 0.6706(6) 0.051(3) Uani 1 1 d . .
H6 H 0.418878 0.031182 0.637890 0.061 Uiso 1 1 calc R U
C7 C 0.3178(7) 0.0017(6) 0.6707(5) 0.041(3) Uani 1 1 d . .
C8 C 0.2708(6) 0.0260(6) 0.6196(4) 0.040(3) Uani 1 1 d . .
C9 C 0.2931(7) 0.0602(6) 0.5685(5) 0.048(3) Uani 1 1 d . .
H9 H 0.343289 0.071736 0.562762 0.058 Uiso 1 1 calc R U
C10 C 0.2421(8) 0.0767(7) 0.5271(5) 0.059(4) Uani 1 1 d . .
H10 H 0.257132 0.100490 0.492717 0.070 Uiso 1 1 calc R U
C11 C 0.1657(7) 0.0589(6) 0.5344(4) 0.045(3) Uani 1 1 d . .
H11 H 0.130388 0.069129 0.504996 0.055 Uiso 1 1 calc R U
C12 C 0.1460(7) 0.0260(5) 0.5862(4) 0.042(3) Uani 1 1 d . .
C13 C 0.0687(6) 0.0078(6) 0.6037(5) 0.038(3) Uani 1 1 d . .
C14 C 0.0084(7) 0.0126(6) 0.5643(5) 0.051(3) Uani 1 1 d . .
H14 H 0.016206 0.028065 0.525298 0.061 Uiso 1 1 calc R U
C15 C -0.0617(7) -0.0051(6) 0.5827(5) 0.044(3) Uani 1 1 d . .
C16 C -0.0730(6) -0.0251(6) 0.6424(5) 0.041(3) Uani 1 1 d . .
C17 C -0.0109(5) -0.0295(5) 0.6789(4) 0.033(2) Uani 1 1 d . .
H17 H -0.018194 -0.042389 0.718642 0.040 Uiso 1 1 calc R U
C18 C -0.1295(8) -0.0045(8) 0.5408(5) 0.067(4) Uani 1 1 d . .
H18A H -0.136112 0.042367 0.524000 0.081 Uiso 1 1 calc R U
H18B H -0.121506 -0.037578 0.508237 0.081 Uiso 1 1 calc R U
C19 C -0.1980(7) -0.0253(7) 0.5756(6) 0.058(3) Uani 1 1 d . .
H19 H -0.244440 -0.026116 0.552154 0.070 Uiso 1 1 calc R U
C20 C -0.2028(7) 0.0157(7) 0.6329(6) 0.059(4) Uani 1 1 d . .
H20A H -0.252687 0.017530 0.650121 0.070 Uiso 1 1 calc R U
H20B H -0.180394 0.062462 0.631027 0.070 Uiso 1 1 calc R U
C21 C -0.1512(6) -0.0416(5) 0.6609(5) 0.046(3) Uani 1 1 d . .
H21 H -0.159384 -0.052999 0.703155 0.055 Uiso 1 1 calc R U
C22 C -0.1847(7) -0.0925(6) 0.6150(6) 0.059(4) Uani 1 1 d . .
C23 C -0.2605(9) -0.1227(9) 0.6353(8) 0.097(6) Uani 1 1 d . .
H23A H -0.290541 -0.085468 0.651946 0.145 Uiso 1 1 calc R U
H23B H -0.252251 -0.158535 0.665074 0.145 Uiso 1 1 calc R U
H23C H -0.285936 -0.143111 0.601631 0.145 Uiso 1 1 calc R U
C24 C -0.1383(10) -0.1543(7) 0.5890(7) 0.082(5) Uani 1 1 d . .
H24A H -0.170898 -0.185978 0.567767 0.123 Uiso 1 1 calc R U
H24B H -0.114099 -0.179283 0.620978 0.123 Uiso 1 1 calc R U
H24C H -0.101145 -0.135942 0.562077 0.123 Uiso 1 1 calc R U
C25 C -0.0156(7) 0.0737(6) 0.8148(5) 0.046(3) Uani 1 1 d . .
H25 H 0.006072 0.052378 0.848077 0.056 Uiso 1 1 calc R U
C26 C -0.0929(7) 0.0736(7) 0.8086(6) 0.059(4) Uani 1 1 d . .
H26 H -0.122452 0.050920 0.837075 0.071 Uiso 1 1 calc R U
C27 C -0.1267(7) 0.1073(6) 0.7599(6) 0.062(3) Uani 1 1 d . .
H27 H -0.178666 0.108611 0.756720 0.074 Uiso 1 1 calc R U
C28 C -0.0831(7) 0.1383(6) 0.7170(6) 0.055(3) Uani 1 1 d . .
H28 H -0.105744 0.160853 0.684750 0.066 Uiso 1 1 calc R U
C29 C -0.0060(6) 0.1366(5) 0.7210(5) 0.042(3) Uani 1 1 d . .
C30 C 0.0437(7) 0.1666(5) 0.6755(5) 0.042(3) Uani 1 1 d . .
C31 C 0.0229(9) 0.1985(7) 0.6204(6) 0.061(4) Uani 1 1 d . .
H31 H -0.027100 0.200689 0.608874 0.074 Uiso 1 1 calc R U
C32 C 0.0793(10) 0.2266(7) 0.5837(5) 0.068(4) Uani 1 1 d . .
H32 H 0.067163 0.248063 0.547504 0.082 Uiso 1 1 calc R U
C33 C 0.1519(10) 0.2220(6) 0.6018(5) 0.062(4) Uani 1 1 d . .
H33 H 0.189649 0.240651 0.577826 0.075 Uiso 1 1 calc R U
C34 C 0.1699(8) 0.1906(6) 0.6545(4) 0.048(3) Uani 1 1 d . .
C35 C 0.2466(7) 0.1850(6) 0.6825(5) 0.042(3) Uani 1 1 d . .
C36 C 0.3071(8) 0.2191(6) 0.6568(6) 0.057(4) Uani 1 1 d . .
H36 H 0.301442 0.243567 0.620990 0.069 Uiso 1 1 calc R U
C37 C 0.3755(8) 0.2166(7) 0.6846(6) 0.058(4) Uani 1 1 d . .
C38 C 0.3822(7) 0.1778(6) 0.7375(5) 0.050(3) Uani 1 1 d . .
C39 C 0.3193(6) 0.1446(5) 0.7593(5) 0.042(3) Uani 1 1 d . .
H39 H 0.324190 0.117147 0.793617 0.050 Uiso 1 1 calc R U
C40 C 0.4448(9) 0.2556(9) 0.6632(7) 0.086(5) Uani 1 1 d . .
H40A H 0.458247 0.238846 0.623638 0.103 Uiso 1 1 calc R U
H40B H 0.433814 0.305769 0.660368 0.103 Uiso 1 1 calc R U
C41 C 0.5105(8) 0.2446(7) 0.7054(7) 0.072(4) Uani 1 1 d . .
H41 H 0.557075 0.268428 0.693720 0.087 Uiso 1 1 calc R U
C42 C 0.5183(7) 0.1640(7) 0.7188(6) 0.065(4) Uani 1 1 d . .
H42A H 0.502965 0.133406 0.686171 0.078 Uiso 1 1 calc R U
H42B H 0.566716 0.150184 0.734693 0.078 Uiso 1 1 calc R U
C43 C 0.4573(7) 0.1758(6) 0.7669(6) 0.056(3) Uani 1 1 d . .
H43 H 0.461240 0.146511 0.802909 0.067 Uiso 1 1 calc R U
C44 C 0.4875(8) 0.2539(7) 0.7725(7) 0.069(4) Uani 1 1 d . .
C45 C 0.5549(8) 0.2573(9) 0.8136(7) 0.087(5) Uani 1 1 d . .
H45A H 0.538298 0.259937 0.854407 0.131 Uiso 1 1 calc R U
H45B H 0.584157 0.298556 0.804271 0.131 Uiso 1 1 calc R U
H45C H 0.585037 0.215702 0.808259 0.131 Uiso 1 1 calc R U
C46 C 0.4307(9) 0.3123(7) 0.7869(9) 0.105(7) Uani 1 1 d . .
H46A H 0.453590 0.357784 0.780858 0.158 Uiso 1 1 calc R U
H46B H 0.414940 0.308069 0.827780 0.158 Uiso 1 1 calc R U
H46C H 0.388004 0.307772 0.761032 0.158 Uiso 1 1 calc R U
C47 C 0.1920(6) -0.1660(5) 0.8100(4) 0.037(3) Uani 1 1 d . .
C48 C 0.2330(6) -0.1994(6) 0.7644(5) 0.045(3) Uani 1 1 d . .
H48 H 0.235755 -0.179263 0.726503 0.054 Uiso 1 1 calc R U
C49 C 0.2696(7) -0.2631(6) 0.7765(7) 0.061(4) Uani 1 1 d . .
H49 H 0.297802 -0.285098 0.746815 0.074 Uiso 1 1 calc R U
C50 C 0.2641(7) -0.2932(7) 0.8319(7) 0.063(4) Uani 1 1 d . .
H50 H 0.289416 -0.335207 0.839740 0.076 Uiso 1 1 calc R U
C51 C 0.2211(7) -0.2619(7) 0.8770(6) 0.055(3) Uani 1 1 d . .
H51 H 0.217020 -0.282237 0.914719 0.066 Uiso 1 1 calc R U
C52 C 0.1855(6) -0.2004(6) 0.8631(5) 0.043(3) Uani 1 1 d . .
H52 H 0.154538 -0.180513 0.892063 0.052 Uiso 1 1 calc R U
C53 C -0.0086(7) -0.0958(6) 0.8383(5) 0.045(3) Uani 1 1 d . .
H53 H 0.004638 -0.066476 0.869960 0.054 Uiso 1 1 calc R U
C54 C -0.0833(7) -0.1187(8) 0.8309(6) 0.064(4) Uani 1 1 d . .
H54 H -0.120252 -0.102395 0.856724 0.077 Uiso 1 1 calc R U
C55 C -0.1018(7) -0.1648(7) 0.7859(7) 0.062(4) Uani 1 1 d . .
H55 H -0.151262 -0.179241 0.781225 0.074 Uiso 1 1 calc R U
C56 C -0.0475(8) -0.1898(6) 0.7475(6) 0.062(4) Uani 1 1 d . .
H56 H -0.059979 -0.222269 0.717845 0.075 Uiso 1 1 calc R U
C57 C 0.0255(6) -0.1666(5) 0.7532(4) 0.040(3) Uani 1 1 d . .
H57 H 0.062160 -0.183553 0.727407 0.048 Uiso 1 1 calc R U
C58 C 0.0445(5) -0.1180(5) 0.7973(4) 0.034(2) Uani 1 1 d . .
C59 C 0.1073(6) 0.0991(5) 0.9192(4) 0.035(2) Uani 1 1 d . .
C60 C 0.0717(8) 0.1627(6) 0.9144(6) 0.054(3) Uani 1 1 d . .
H60 H 0.072625 0.186688 0.878051 0.065 Uiso 1 1 calc R U
C61 C 0.0346(8) 0.1921(8) 0.9622(6) 0.070(4) Uani 1 1 d . .
H61 H 0.010928 0.235817 0.958835 0.083 Uiso 1 1 calc R U
C62 C 0.0334(9) 0.1543(8) 1.0163(6) 0.071(4) Uani 1 1 d . .
H62 H 0.008044 0.173271 1.048915 0.085 Uiso 1 1 calc R U
C63 C 0.0680(9) 0.0913(9) 1.0222(6) 0.082(5) Uani 1 1 d . .
H63 H 0.066903 0.067201 1.058487 0.099 Uiso 1 1 calc R U
C64 C 0.1046(8) 0.0634(7) 0.9740(5) 0.059(4) Uani 1 1 d . .
H64 H 0.128241 0.019780 0.977684 0.071 Uiso 1 1 calc R U
C65 C 0.2571(6) 0.0872(5) 0.8884(4) 0.034(2) Uani 1 1 d . .
C66 C 0.2698(7) 0.1598(7) 0.8998(5) 0.054(3) Uani 1 1 d . .
H66 H 0.230730 0.191657 0.894198 0.065 Uiso 1 1 calc R U
C67 C 0.3370(9) 0.1844(7) 0.9186(6) 0.066(4) Uani 1 1 d . .
H67 H 0.344615 0.232657 0.924000 0.079 Uiso 1 1 calc R U
C68 C 0.3954(8) 0.1356(8) 0.9298(6) 0.063(4) Uani 1 1 d . .
H68 H 0.441052 0.151445 0.944831 0.075 Uiso 1 1 calc R U
C69 C 0.3848(7) 0.0653(8) 0.9186(5) 0.058(4) Uani 1 1 d . .
H69 H 0.423984 0.033586 0.924518 0.070 Uiso 1 1 calc R U
C70 C 0.3157(6) 0.0409(7) 0.8984(5) 0.045(3) Uani 1 1 d . .
H70 H 0.308938 -0.007263 0.891534 0.054 Uiso 1 1 calc R U
C71 C 0.1577(6) -0.0321(5) 0.8630(4) 0.034(2) Uani 1 1 d . .
H71A H 0.117691 -0.042704 0.891057 0.041 Uiso 1 1 calc R U
H71B H 0.203845 -0.049300 0.880751 0.041 Uiso 1 1 calc R U
C72 C 0.191(2) 0.739(2) 0.6032(16) 0.31(3) Uani 1 1 d . .
H72 H 0.191760 0.717435 0.642992 0.367 Uiso 1 1 calc R U
C73 C 0.5966(9) 0.0664(9) 0.5223(6) 0.082(5) Uani 1 1 d . .
H73 H 0.551105 0.092881 0.512233 0.098 Uiso 1 1 calc R U
C74 C 0.6516(9) 0.9898(9) 0.8465(7) 0.096(5) Uani 1 1 d . .
H74 H 0.605368 0.966707 0.860003 0.115 Uiso 1 1 calc R U
Cl1 Cl 0.0655(2) 0.85712(19) 0.98786(15) 0.0649(9) Uani 1 1 d . .
Cl2 Cl 0.5122(2) 0.9089(2) 0.92175(16) 0.0790(11) Uani 1 1 d . .
Cl3 Cl 0.1833(7) 0.6848(5) 0.5503(4) 0.229(4) Uani 1 1 d . .
Cl4 Cl 0.2787(7) 0.7978(11) 0.5854(5) 0.370(11) Uani 1 1 d . .
Cl5 Cl 0.1299(7) 0.8144(5) 0.5964(3) 0.230(4) Uani 1 1 d . .
Cl6 Cl 0.6745(3) 0.1206(3) 0.5115(2) 0.1286(19) Uani 1 1 d . .
Cl7 Cl 0.6055(3) -0.0066(3) 0.4731(2) 0.1026(15) Uani 1 1 d . .
Cl8 Cl 0.5900(3) 0.0365(4) 0.59432(19) 0.127(2) Uani 1 1 d . .
Cl9 Cl 0.6538(6) 0.9981(7) 0.7747(3) 0.269(6) Uani 1 1 d . .
Cl10 Cl 0.7216(5) 0.9574(11) 0.8768(8) 0.439(14) Uani 1 1 d . .
Cl11 Cl 0.6591(13) 1.0713(7) 0.8734(5) 0.460(15) Uani 1 1 d . .
N1 N 0.1979(5) 0.0108(4) 0.6277(4) 0.035(2) Uani 1 1 d . .
N2 N 0.0598(5) -0.0163(4) 0.6604(3) 0.033(2) Uani 1 1 d . .
N3 N 0.1155(6) 0.1633(4) 0.6896(4) 0.041(2) Uani 1 1 d . .
N4 N 0.2508(5) 0.1495(4) 0.7337(4) 0.0345(19) Uani 1 1 d . .
O1 O 0.3475(7) 0.8626(6) 0.9029(4) 0.105(4) Uani 1 1 d . .
H1B H 0.339345 0.854826 0.866033 0.158 Uiso 1 1 d R U
H1A H 0.386655 0.887725 0.906683 0.158 Uiso 1 1 d R U
O2 O 0.1402(11) 0.7046(8) 0.0154(6) 0.183(8) Uani 1 1 d . .
H2A H 0.136501 0.662685 0.001868 0.274 Uiso 1 1 d R U
H2B H 0.101731 0.728265 0.005368 0.274 Uiso 1 1 d R U
P1 P 0.14014(15) -0.08520(12) 0.79401(11) 0.0298(5) Uani 1 1 d . .
P2 P 0.16503(17) 0.06510(13) 0.85781(11) 0.0327(6) Uani 1 1 d . .
Pt1 Pt 0.16678(2) -0.03111(2) 0.70686(2) 0.03183(11) Uani 1 1 d . .
Pt2 Pt 0.14288(2) 0.11474(2) 0.76761(2) 0.03458(11) Uani 1 1 d . .

loop_
_atom_site_aniso_label
_atom_site_aniso_U_11
_atom_site_aniso_U_22
_atom_site_aniso_U_33
_atom_site_aniso_U_23
_atom_site_aniso_U_13
_atom_site_aniso_U_12
C1 0.032(6) 0.042(6) 0.046(6) -0.012(6) -0.004(5) -0.002(5)
C2 0.036(6) 0.033(5) 0.053(6) -0.007(6) -0.005(5) 0.007(5)
C3 0.039(7) 0.047(6) 0.047(6) 0.002(5) -0.002(6) -0.001(5)
C4 0.031(7) 0.055(7) 0.068(7) -0.004(7) -0.011(6) 0.001(6)
C5 0.025(6) 0.058(7) 0.070(9) -0.005(6) 0.009(6) -0.005(5)
C6 0.037(8) 0.059(8) 0.056(7) 0.000(6) 0.012(6) -0.010(6)
C7 0.035(7) 0.043(6) 0.044(6) -0.002(5) 0.006(5) 0.003(5)
C8 0.045(7) 0.038(6) 0.036(5) -0.001(5) 0.011(5) -0.012(6)
C9 0.047(8) 0.059(8) 0.039(6) -0.002(6) 0.010(6) -0.008(6)
C10 0.084(11) 0.060(8) 0.032(6) 0.000(6) 0.021(7) -0.014(8)
C11 0.049(8) 0.054(7) 0.033(5) 0.000(5) 0.002(6) -0.006(6)
C12 0.051(7) 0.036(5) 0.038(5) 0.004(5) 0.000(5) -0.005(6)
C13 0.033(7) 0.045(6) 0.037(6) 0.002(5) -0.003(5) 0.005(5)
C14 0.057(9) 0.060(8) 0.035(5) 0.008(5) -0.002(6) 0.004(6)
C15 0.036(7) 0.051(7) 0.045(6) 0.005(5) -0.006(6) 0.000(5)
C16 0.038(7) 0.038(6) 0.046(6) 0.010(5) -0.001(5) 0.008(6)
C17 0.030(6) 0.031(5) 0.040(5) -0.004(5) 0.000(5) 0.005(5)
C18 0.052(9) 0.095(11) 0.054(7) 0.007(7) -0.013(7) -0.005(8)
C19 0.035(7) 0.067(8) 0.073(8) 0.002(8) -0.028(6) 0.003(7)
C20 0.032(7) 0.059(8) 0.085(9) 0.001(7) -0.014(7) 0.011(6)
C21 0.038(7) 0.040(6) 0.059(6) 0.002(5) -0.012(6) 0.007(6)
C22 0.048(9) 0.050(8) 0.079(8) 0.013(7) -0.018(7) -0.007(6)
C23 0.076(12) 0.097(12) 0.118(13) 0.017(11) -0.019(10) -0.041(10)
C24 0.092(13) 0.053(8) 0.101(11) -0.002(8) -0.002(10) 0.014(9)
C25 0.036(7) 0.046(7) 0.057(7) 0.013(6) -0.003(6) 0.004(6)
C26 0.046(8) 0.056(8) 0.074(9) 0.003(7) 0.002(7) -0.003(6)
C27 0.040(7) 0.053(7) 0.093(9) -0.009(8) -0.018(7) 0.004(6)
C28 0.051(8) 0.045(7) 0.068(8) 0.009(6) -0.023(7) 0.008(6)
C29 0.039(7) 0.039(6) 0.048(6) -0.002(5) -0.017(5) 0.001(5)
C30 0.048(8) 0.032(6) 0.047(6) -0.008(5) -0.018(6) 0.003(5)
C31 0.066(10) 0.061(8) 0.057(7) -0.006(7) -0.025(7) 0.013(7)
C32 0.105(14) 0.066(9) 0.033(6) 0.012(6) -0.004(8) 0.017(9)
C33 0.093(13) 0.052(7) 0.042(6) 0.014(5) -0.002(8) 0.012(8)
C34 0.058(8) 0.047(6) 0.038(5) -0.001(5) 0.006(6) 0.004(6)
C35 0.049(8) 0.037(6) 0.039(6) 0.014(5) 0.008(6) 0.006(6)
C36 0.055(9) 0.048(7) 0.069(8) 0.025(6) 0.016(7) 0.005(6)
C37 0.047(9) 0.057(8) 0.071(8) 0.011(7) 0.026(7) -0.004(6)
C38 0.053(8) 0.035(6) 0.062(7) 0.007(6) 0.014(7) 0.000(5)
C39 0.037(7) 0.039(6) 0.048(6) 0.005(5) 0.013(6) 0.004(5)
C40 0.078(12) 0.089(11) 0.091(11) 0.031(9) 0.034(10) -0.018(10)
C41 0.057(10) 0.069(9) 0.092(9) 0.008(9) 0.024(9) -0.009(7)
C42 0.042(8) 0.068(8) 0.086(10) 0.011(7) 0.029(7) 0.004(6)
C43 0.043(8) 0.053(7) 0.072(7) 0.012(7) 0.021(7) -0.006(6)
C44 0.047(8) 0.055(8) 0.104(11) -0.008(8) 0.016(9) -0.009(6)
C45 0.058(10) 0.104(12) 0.100(12) -0.015(10) 0.020(9) -0.036(9)
C46 0.077(11) 0.058(8) 0.181(18) -0.057(11) 0.052(13) -0.014(8)
C47 0.022(6) 0.041(6) 0.047(6) 0.007(5) 0.003(5) 0.002(5)
C48 0.039(7) 0.041(6) 0.054(6) 0.004(6) 0.005(6) -0.007(5)
C49 0.048(8) 0.039(6) 0.097(10) 0.003(7) 0.016(8) 0.006(6)
C50 0.033(8) 0.044(7) 0.113(12) 0.006(8) -0.013(8) 0.005(6)
C51 0.044(8) 0.051(7) 0.070(8) 0.020(7) -0.007(7) -0.010(6)
C52 0.041(8) 0.037(6) 0.052(6) 0.008(5) -0.002(5) 0.003(5)
C53 0.048(8) 0.039(6) 0.049(6) 0.002(5) 0.015(6) 0.007(6)
C54 0.032(7) 0.075(9) 0.086(9) 0.016(9) 0.019(7) 0.013(7)
C55 0.040(8) 0.055(8) 0.090(10) 0.020(8) -0.013(8) -0.008(6)
C56 0.076(11) 0.037(7) 0.074(9) 0.011(6) -0.025(8) -0.011(7)
C57 0.040(7) 0.039(6) 0.040(6) 0.006(5) -0.006(5) 0.001(5)
C58 0.032(6) 0.029(5) 0.040(5) 0.016(5) -0.008(5) -0.004(5)
C59 0.032(6) 0.039(6) 0.035(5) -0.001(5) -0.004(5) -0.006(5)
C60 0.062(9) 0.045(7) 0.055(7) -0.001(6) -0.001(7) 0.005(7)
C61 0.062(10) 0.063(9) 0.084(10) -0.024(8) 0.014(8) 0.005(8)
C62 0.071(11) 0.082(11) 0.060(8) -0.020(8) 0.016(8) -0.007(9)
C63 0.093(13) 0.103(12) 0.051(8) 0.005(8) 0.018(8) 0.022(11)
C64 0.079(10) 0.059(8) 0.039(6) 0.010(6) -0.001(6) 0.005(7)
C65 0.031(6) 0.035(6) 0.036(5) 0.000(5) 0.000(5) 0.000(5)
C66 0.045(8) 0.056(8) 0.061(8) -0.007(6) -0.007(6) -0.005(6)
C67 0.063(10) 0.055(8) 0.081(8) -0.025(7) 0.001(8) -0.019(8)
C68 0.036(8) 0.080(10) 0.072(8) -0.008(8) -0.020(7) -0.017(7)
C69 0.036(8) 0.085(10) 0.055(7) -0.013(7) -0.009(6) 0.012(7)
C70 0.040(7) 0.051(7) 0.046(6) 0.007(5) 0.001(5) 0.011(6)
C71 0.030(6) 0.036(5) 0.036(5) 0.004(5) 0.005(5) 0.002(5)
C72 0.35(6) 0.28(4) 0.28(4) -0.25(4) -0.13(4) 0.14(4)
C73 0.063(11) 0.103(12) 0.079(10) -0.012(9) -0.002(8) 0.028(9)
C74 0.058(11) 0.121(14) 0.110(12) -0.010(10) 0.010(10) -0.032(10)
Cl1 0.048(2) 0.078(2) 0.0684(19) -0.0143(18) -0.0038(17) 0.0008(18)
Cl2 0.071(3) 0.085(3) 0.081(2) -0.034(2) 0.008(2) 0.004(2)
Cl3 0.298(13) 0.161(7) 0.227(9) 0.016(7) -0.006(9) 0.036(8)
Cl4 0.199(11) 0.67(3) 0.244(11) -0.017(16) -0.008(9) -0.198(16)
Cl5 0.297(13) 0.238(9) 0.154(6) -0.084(6) 0.008(7) 0.017(9)
Cl6 0.127(5) 0.107(4) 0.152(4) 0.012(3) -0.044(4) -0.025(4)
Cl7 0.096(4) 0.115(4) 0.096(3) -0.017(3) 0.005(3) -0.005(3)
Cl8 0.074(3) 0.236(7) 0.072(2) -0.009(4) 0.004(2) 0.024(4)
Cl9 0.250(10) 0.441(16) 0.117(5) -0.024(7) -0.018(6) -0.148(11)
Cl10 0.072(5) 0.67(3) 0.57(2) 0.40(2) 0.017(9) 0.060(11)
Cl11 0.88(4) 0.287(13) 0.214(10) -0.086(10) 0.189(18) -0.32(2)
N1 0.032(5) 0.041(5) 0.033(4) -0.002(4) 0.004(4) -0.004(4)
N2 0.043(6) 0.024(4) 0.033(4) -0.001(4) -0.005(4) 0.008(4)
N3 0.053(7) 0.036(5) 0.034(5) -0.003(4) -0.004(4) 0.003(4)
N4 0.035(5) 0.026(4) 0.042(4) 0.001(4) 0.011(5) 0.004(4)
O1 0.086(9) 0.136(10) 0.093(7) -0.039(7) -0.009(7) -0.022(8)
O2 0.26(2) 0.139(12) 0.151(12) 0.034(10) 0.103(14) 0.086(14)
P1 0.0284(14) 0.0311(12) 0.0300(11) 0.0030(11) -0.0001(13) 0.0005(11)
P2 0.0310(16) 0.0324(13) 0.0347(12) 0.0053(11) -0.0017(13) 0.0009(13)
Pt1 0.0305(2) 0.0342(2) 0.03079(17) 0.00233(18) 0.00184(18) -0.00168(18)
Pt2 0.0365(2) 0.03030(19) 0.03698(19) 0.00380(18) -0.00288(19) 0.00251(18)

loop_
_atom_type_symbol
_atom_type_description
_atom_type_scat_dispersion_real
_atom_type_scat_dispersion_imag
_atom_type_scat_source
C C 0.0033 0.0016 'International Tables Vol C Tables 4.2.6.8 and 6.1.1.4'
H H 0.0000 0.0000 'International Tables Vol C Tables 4.2.6.8 and 6.1.1.4'
Cl Cl 0.1484 0.1585 'International Tables Vol C Tables 4.2.6.8 and 6.1.1.4'
N N 0.0061 0.0033 'International Tables Vol C Tables 4.2.6.8 and 6.1.1.4'
O O 0.0106 0.0060 'International Tables Vol C Tables 4.2.6.8 and 6.1.1.4'
P P 0.1023 0.0942 'International Tables Vol C Tables 4.2.6.8 and 6.1.1.4'
Pt Pt -1.7033 8.3905 'International Tables Vol C Tables 4.2.6.8 and 6.1.1.4'

loop_
_geom_angle_atom_site_label_1
_geom_angle_atom_site_label_2
_geom_angle_atom_site_label_3
_geom_angle
C3 C1 C7 116.1(10)
C3 C1 Pt1 130.9(8)
C7 C1 Pt1 112.9(8)
C25 C2 C29 117.4(10)
C25 C2 Pt2 131.0(8)
C29 C2 Pt2 111.6(8)
C4 C3 C1 121.7(11)
C4 C3 H3 119.2
C1 C3 H3 119.2
C5 C4 C3 119.6(12)
C5 C4 H4 120.2
C3 C4 H4 120.2
C4 C5 C6 121.1(11)
C4 C5 H5 119.5
C6 C5 H5 119.5
C5 C6 C7 119.0(11)
C5 C6 H6 120.5
C7 C6 H6 120.5
C6 C7 C1 122.6(11)
C6 C7 C8 121.3(11)
C1 C7 C8 116.1(10)
N1 C8 C9 119.6(11)
N1 C8 C7 112.1(9)
C9 C8 C7 128.3(11)
C10 C9 C8 119.3(12)
C10 C9 H9 120.4
C8 C9 H9 120.4
C9 C10 C11 121.5(11)
C9 C10 H10 119.3
C11 C10 H10 119.3
C12 C11 C10 117.1(12)
C12 C11 H11 121.5
C10 C11 H11 121.5
N1 C12 C11 120.5(12)
N1 C12 C13 114.4(8)
C11 C12 C13 125.0(11)
N2 C13 C14 121.6(10)
N2 C13 C12 115.8(9)
C14 C13 C12 122.6(10)
C15 C14 C13 120.2(10)
C15 C14 H14 119.9
C13 C14 H14 119.9
C14 C15 C16 119.1(10)
C14 C15 C18 122.8(10)
C16 C15 C18 118.1(11)
C17 C16 C15 117.7(10)
C17 C16 C21 125.2(9)
C15 C16 C21 117.1(10)
N2 C17 C16 123.9(9)
N2 C17 H17 118.0
C16 C17 H17 118.0
C19 C18 C15 109.0(9)
C19 C18 H18A 109.9
C15 C18 H18A 109.9
C19 C18 H18B 109.9
C15 C18 H18B 109.9
H18A C18 H18B 108.3
C20 C19 C18 110.7(11)
C20 C19 C22 86.9(9)
C18 C19 C22 112.4(11)
C20 C19 H19 114.6
C18 C19 H19 114.6
C22 C19 H19 114.6
C19 C20 C21 87.1(9)
C19 C20 H20A 114.1
C21 C20 H20A 114.1
C19 C20 H20B 114.1
C21 C20 H20B 114.1
H20A C20 H20B 111.3
C16 C21 C22 108.2(10)
C16 C21 C20 107.3(9)
C22 C21 C20 86.3(8)
C16 C21 H21 116.9
C22 C21 H21 116.9
C20 C21 H21 116.9
C21 C22 C23 112.3(12)
C21 C22 C24 121.2(11)
C23 C22 C24 107.5(12)
C21 C22 C19 85.9(8)
C23 C22 C19 109.6(11)
C24 C22 C19 118.9(11)
C22 C23 H23A 109.5
C22 C23 H23B 109.5
H23A C23 H23B 109.5
C22 C23 H23C 109.5
H23A C23 H23C 109.5
H23B C23 H23C 109.5
C22 C24 H24A 109.5
C22 C24 H24B 109.5
H24A C24 H24B 109.5
C22 C24 H24C 109.5
H24A C24 H24C 109.5
H24B C24 H24C 109.5
C26 C25 C2 121.1(11)
C26 C25 H25 119.5
C2 C25 H25 119.5
C25 C26 C27 120.4(12)
C25 C26 H26 119.8
C27 C26 H26 119.8
C28 C27 C26 119.8(12)
C28 C27 H27 120.1
C26 C27 H27 120.1
C27 C28 C29 120.8(11)
C27 C28 H28 119.6
C29 C28 H28 119.6
C28 C29 C2 120.5(10)
C28 C29 C30 123.3(10)
C2 C29 C30 116.2(10)
N3 C30 C31 118.6(12)
N3 C30 C29 113.8(9)
C31 C30 C29 127.6(11)
C32 C31 C30 118.8(13)
C32 C31 H31 120.6
C30 C31 H31 120.6
C33 C32 C31 118.9(11)
C33 C32 H32 120.5
C31 C32 H32 120.5
C34 C33 C32 120.8(14)
C34 C33 H33 119.6
C32 C33 H33 119.6
N3 C34 C33 120.1(13)
N3 C34 C35 112.5(9)
C33 C34 C35 127.3(13)
N4 C35 C36 123.4(12)
N4 C35 C34 116.4(10)
C36 C35 C34 120.1(10)
C37 C36 C35 119.3(11)
C37 C36 H36 120.3
C35 C36 H36 120.3
C36 C37 C38 118.7(11)
C36 C37 C40 124.4(12)
C38 C37 C40 116.9(13)
C39 C38 C37 118.0(12)
C39 C38 C43 124.4(10)
C37 C38 C43 117.5(11)
N4 C39 C38 123.8(10)
N4 C39 H39 118.1
C38 C39 H39 118.1
C41 C40 C37 111.5(12)
C41 C40 H40A 109.3
C37 C40 H40A 109.3
C41 C40 H40B 109.3
C37 C40 H40B 109.3
H40A C40 H40B 108.0
C40 C41 C42 108.8(13)
C40 C41 C44 112.1(12)
C42 C41 C44 87.1(10)
C40 C41 H41 115.2
C42 C41 H41 115.2
C44 C41 H41 115.2
C43 C42 C41 86.0(9)
C43 C42 H42A 114.3
C41 C42 H42A 114.3
C43 C42 H42B 114.3
C41 C42 H42B 114.3
H42A C42 H42B 111.5
C38 C43 C42 109.3(11)
C38 C43 C44 108.6(10)
C42 C43 C44 87.2(9)
C38 C43 H43 116.1
C42 C43 H43 116.1
C44 C43 H43 116.1
C45 C44 C46 111.5(13)
C45 C44 C41 112.2(12)
C46 C44 C41 117.2(14)
C45 C44 C43 111.1(12)
C46 C44 C43 117.7(11)
C41 C44 C43 84.7(10)
C44 C45 H45A 109.5
C44 C45 H45B 109.5
H45A C45 H45B 109.5
C44 C45 H45C 109.5
H45A C45 H45C 109.5
H45B C45 H45C 109.5
C44 C46 H46A 109.5
C44 C46 H46B 109.5
H46A C46 H46B 109.5
C44 C46 H46C 109.5
H46A C46 H46C 109.5
H46B C46 H46C 109.5
C52 C47 C48 117.6(10)
C52 C47 P1 122.0(8)
C48 C47 P1 119.9(8)
C49 C48 C47 119.4(11)
C49 C48 H48 120.3
C47 C48 H48 120.3
C50 C49 C48 120.0(12)
C50 C49 H49 120.0
C48 C49 H49 120.0
C49 C50 C51 121.2(12)
C49 C50 H50 119.4
C51 C50 H50 119.4
C52 C51 C50 117.0(12)
C52 C51 H51 121.5
C50 C51 H51 121.5
C51 C52 C47 124.6(12)
C51 C52 H52 117.7
C47 C52 H52 117.7
C58 C53 C54 118.4(11)
C58 C53 H53 120.8
C54 C53 H53 120.8
C55 C54 C53 120.6(12)
C55 C54 H54 119.7
C53 C54 H54 119.7
C54 C55 C56 120.4(12)
C54 C55 H55 119.8
C56 C55 H55 119.8
C55 C56 C57 119.7(12)
C55 C56 H56 120.1
C57 C56 H56 120.1
C56 C57 C58 120.5(11)
C56 C57 H57 119.7
C58 C57 H57 119.7
C53 C58 C57 120.1(10)
C53 C58 P1 124.5(8)
C57 C58 P1 115.3(8)
C60 C59 C64 118.6(11)
C60 C59 P2 120.7(8)
C64 C59 P2 120.4(9)
C59 C60 C61 121.2(12)
C59 C60 H60 119.4
C61 C60 H60 119.4
C60 C61 C62 118.1(13)
C60 C61 H61 120.9
C62 C61 H61 120.9
C63 C62 C61 121.8(13)
C63 C62 H62 119.1
C61 C62 H62 119.1
C62 C63 C64 118.8(14)
C62 C63 H63 120.6
C64 C63 H63 120.6
C63 C64 C59 121.4(13)
C63 C64 H64 119.3
C59 C64 H64 119.3
C70 C65 C66 117.6(11)
C70 C65 P2 126.6(8)
C66 C65 P2 115.7(9)
C67 C66 C65 122.2(13)
C67 C66 H66 118.9
C65 C66 H66 118.9
C66 C67 C68 119.0(12)
C66 C67 H67 120.5
C68 C67 H67 120.5
C69 C68 C67 120.0(12)
C69 C68 H68 120.0
C67 C68 H68 120.0
C68 C69 C70 120.4(13)
C68 C69 H69 119.8
C70 C69 H69 119.8
C65 C70 C69 120.9(11)
C65 C70 H70 119.6
C69 C70 H70 119.6
P2 C71 P1 119.6(5)
P2 C71 H71A 107.4
P1 C71 H71A 107.4
P2 C71 H71B 107.4
P1 C71 H71B 107.4
H71A C71 H71B 106.9
Cl3 C72 Cl5 114(2)
Cl3 C72 Cl4 107(2)
Cl5 C72 Cl4 91(2)
Cl3 C72 H72 114.3
Cl5 C72 H72 114.3
Cl4 C72 H72 114.3
Cl8 C73 Cl6 112.3(9)
Cl8 C73 Cl7 109.5(9)
Cl6 C73 Cl7 107.4(8)
Cl8 C73 H73 109.2
Cl6 C73 H73 109.2
Cl7 C73 H73 109.2
Cl10 C74 Cl9 117.0(13)
Cl10 C74 Cl11 98.2(14)
Cl9 C74 Cl11 105.5(12)
Cl10 C74 H74 111.7
Cl9 C74 H74 111.7
Cl11 C74 H74 111.7
C12 N1 C8 122.0(9)
C12 N1 Pt1 120.0(7)
C8 N1 Pt1 117.9(7)
C17 N2 C13 117.2(9)
C17 N2 Pt1 130.2(6)
C13 N2 Pt1 112.6(7)
C30 N3 C34 122.6(9)
C30 N3 Pt2 117.3(8)
C34 N3 Pt2 120.0(8)
C35 N4 C39 116.7(9)
C35 N4 Pt2 113.8(8)
C39 N4 Pt2 129.2(7)
H1B O1 H1A 109.5
H2A O2 H2B 109.5
C58 P1 C47 100.6(5)
C58 P1 C71 107.9(5)
C47 P1 C71 101.7(5)
C58 P1 Pt1 112.8(3)
C47 P1 Pt1 116.3(3)
C71 P1 Pt1 115.9(3)
C65 P2 C59 98.3(5)
C65 P2 C71 105.5(5)
C59 P2 C71 105.2(4)
C65 P2 Pt2 113.4(3)
C59 P2 Pt2 115.1(3)
C71 P2 Pt2 117.2(3)
N1 Pt1 C1 80.6(4)
N1 Pt1 N2 76.9(3)
C1 Pt1 N2 157.6(4)
N1 Pt1 P1 174.8(3)
C1 Pt1 P1 95.8(3)
N2 Pt1 P1 106.5(2)
N1 Pt1 Pt2 94.2(2)
C1 Pt1 Pt2 93.5(3)
N2 Pt1 Pt2 88.51(19)
P1 Pt1 Pt2 89.72(6)
C2 Pt2 N3 81.0(4)
C2 Pt2 N4 157.9(4)
N3 Pt2 N4 77.1(4)
C2 Pt2 P2 95.3(3)
N3 Pt2 P2 175.3(3)
N4 Pt2 P2 106.4(2)
C2 Pt2 Pt1 94.5(3)
N3 Pt2 Pt1 93.3(2)
N4 Pt2 Pt1 89.7(2)
P2 Pt2 Pt1 89.89(7)

loop_
_geom_bond_atom_site_label_1
_geom_bond_atom_site_label_2
_geom_bond_distance
C1 C3 1.403(15)
C1 C7 1.406(15)
C1 Pt1 2.024(10)
C2 C25 1.388(15)
C2 C29 1.438(14)
C2 Pt2 2.024(11)
C3 C4 1.403(15)
C3 H3 0.9300
C4 C5 1.367(16)
C4 H4 0.9300
C5 C6 1.382(16)
C5 H5 0.9300
C6 C7 1.388(15)
C6 H6 0.9300
C7 C8 1.489(15)
C8 N1 1.342(13)
C8 C9 1.372(15)
C9 C10 1.336(17)
C9 H9 0.9300
C10 C11 1.413(18)
C10 H10 0.9300
C11 C12 1.361(14)
C11 H11 0.9300
C12 N1 1.342(13)
C12 C13 1.474(16)
C13 N2 1.357(12)
C13 C14 1.393(15)
C14 C15 1.358(16)
C14 H14 0.9300
C15 C16 1.402(14)
C15 C18 1.529(16)
C16 C17 1.377(14)
C16 C21 1.489(15)
C17 N2 1.352(12)
C17 H17 0.9300
C18 C19 1.500(18)
C18 H18A 0.9700
C18 H18B 0.9700
C19 C20 1.501(18)
C19 C22 1.562(17)
C19 H19 0.9800
C20 C21 1.553(15)
C20 H20A 0.9700
C20 H20B 0.9700
C21 C22 1.527(16)
C21 H21 0.9800
C22 C23 1.536(19)
C22 C24 1.544(18)
C23 H23A 0.9600
C23 H23B 0.9600
C23 H23C 0.9600
C24 H24A 0.9600
C24 H24B 0.9600
C24 H24C 0.9600
C25 C26 1.386(17)
C25 H25 0.9300
C26 C27 1.399(17)
C26 H26 0.9300
C27 C28 1.366(17)
C27 H27 0.9300
C28 C29 1.379(16)
C28 H28 0.9300
C29 C30 1.463(16)
C30 N3 1.322(14)
C30 C31 1.421(16)
C31 C32 1.40(2)
C31 H31 0.9300
C32 C33 1.36(2)
C32 H32 0.9300
C33 C34 1.357(15)
C33 H33 0.9300
C34 N3 1.351(14)
C34 C35 1.509(17)
C35 N4 1.327(12)
C35 C36 1.382(16)
C36 C37 1.370(18)
C36 H36 0.9300
C37 C38 1.396(16)
C37 C40 1.518(18)
C38 C39 1.373(15)
C38 C43 1.493(17)
C39 N4 1.354(13)
C39 H39 0.9300
C40 C41 1.52(2)
C40 H40A 0.9700
C40 H40B 0.9700
C41 C42 1.558(19)
C41 C44 1.565(19)
C41 H41 0.9800
C42 C43 1.545(16)
C42 H42A 0.9700
C42 H42B 0.9700
C43 C44 1.575(17)
C43 H43 0.9800
C44 C45 1.52(2)
C44 C46 1.532(18)
C45 H45A 0.9600
C45 H45B 0.9600
C45 H45C 0.9600
C46 H46A 0.9600
C46 H46B 0.9600
C46 H46C 0.9600
C47 C52 1.359(14)
C47 C48 1.405(14)
C47 P1 1.820(10)
C48 C49 1.396(16)
C48 H48 0.9300
C49 C50 1.366(19)
C49 H49 0.9300
C50 C51 1.398(18)
C50 H50 0.9300
C51 C52 1.359(16)
C51 H51 0.9300
C52 H52 0.9300
C53 C58 1.383(14)
C53 C54 1.410(17)
C53 H53 0.9300
C54 C55 1.371(18)
C54 H54 0.9300
C55 C56 1.377(18)
C55 H55 0.9300
C56 C57 1.380(16)
C56 H56 0.9300
C57 C58 1.388(14)
C57 H57 0.9300
C58 P1 1.816(10)
C59 C60 1.362(15)
C59 C64 1.399(14)
C59 P2 1.833(10)
C60 C61 1.375(17)
C60 H60 0.9300
C61 C62 1.405(19)
C61 H61 0.9300
C62 C63 1.35(2)
C62 H62 0.9300
C63 C64 1.366(18)
C63 H63 0.9300
C64 H64 0.9300
C65 C70 1.382(14)
C65 C66 1.413(16)
C65 P2 1.827(11)
C66 C67 1.352(18)
C66 H66 0.9300
C67 C68 1.414(19)
C67 H67 0.9300
C68 C69 1.364(18)
C68 H68 0.9300
C69 C70 1.392(16)
C69 H69 0.9300
C70 H70 0.9300
C71 P2 1.844(10)
C71 P1 1.867(9)
C71 H71A 0.9700
C71 H71B 0.9700
C72 Cl3 1.57(2)
C72 Cl5 1.80(3)
C72 Cl4 1.96(5)
C72 H72 0.9800
C73 Cl8 1.709(16)
C73 Cl6 1.743(18)
C73 Cl7 1.772(15)
C73 H73 0.9800
C74 Cl10 1.55(2)
C74 Cl9 1.614(17)
C74 Cl11 1.659(19)
C74 H74 0.9800
N1 Pt1 2.017(8)
N2 Pt1 2.190(8)
N3 Pt2 2.029(8)
N4 Pt2 2.171(8)
O1 H1B 0.8499
O1 H1A 0.8491
O2 H2A 0.8499
O2 H2B 0.8492
P1 Pt1 2.251(2)
P2 Pt2 2.259(2)
Pt1 Pt2 3.1010(5)

loop_
_geom_torsion_atom_site_label_1
_geom_torsion_atom_site_label_2
_geom_torsion_atom_site_label_3
_geom_torsion_atom_site_label_4
_geom_torsion
C7 C1 C3 C4 0.3(16)
Pt1 C1 C3 C4 -177.2(9)
C1 C3 C4 C5 0.3(18)
C3 C4 C5 C6 -1.0(18)
C4 C5 C6 C7 0.9(18)
C5 C6 C7 C1 -0.2(18)
C5 C6 C7 C8 178.4(10)
C3 C1 C7 C6 -0.4(17)
Pt1 C1 C7 C6 177.6(9)
C3 C1 C7 C8 -179.0(9)
Pt1 C1 C7 C8 -1.0(12)
C6 C7 C8 N1 178.4(11)
C1 C7 C8 N1 -3.0(14)
C6 C7 C8 C9 -1.6(19)
C1 C7 C8 C9 177.1(11)
N1 C8 C9 C10 -1.1(17)
C7 C8 C9 C10 178.9(11)
C8 C9 C10 C11 -0.9(18)
C9 C10 C11 C12 1.9(17)
C10 C11 C12 N1 -0.9(15)
C10 C11 C12 C13 175.5(10)
N1 C12 C13 N2 5.1(13)
C11 C12 C13 N2 -171.5(10)
N1 C12 C13 C14 -173.0(10)
C11 C12 C13 C14 10.3(17)
N2 C13 C14 C15 1.7(17)
C12 C13 C14 C15 179.8(11)
C13 C14 C15 C16 2.9(17)
C13 C14 C15 C18 -176.8(11)
C14 C15 C16 C17 -3.5(17)
C18 C15 C16 C17 176.2(11)
C14 C15 C16 C21 178.0(10)
C18 C15 C16 C21 -2.4(16)
C15 C16 C17 N2 -0.6(16)
C21 C16 C17 N2 177.9(10)
C14 C15 C18 C19 -178.9(12)
C16 C15 C18 C19 1.4(16)
C15 C18 C19 C20 48.2(14)
C15 C18 C19 C22 -47.2(15)
C18 C19 C20 C21 -85.4(11)
C22 C19 C20 C21 27.3(9)
C17 C16 C21 C22 -129.6(11)
C15 C16 C21 C22 48.9(13)
C17 C16 C21 C20 138.6(11)
C15 C16 C21 C20 -43.0(13)
C19 C20 C21 C16 79.9(10)
C19 C20 C21 C22 -28.0(9)
C16 C21 C22 C23 170.3(11)
C20 C21 C22 C23 -82.7(12)
C16 C21 C22 C24 41.3(14)
C20 C21 C22 C24 148.4(12)
C16 C21 C22 C19 -80.2(10)
C20 C21 C22 C19 26.9(9)
C20 C19 C22 C21 -27.9(9)
C18 C19 C22 C21 83.3(12)
C20 C19 C22 C23 84.3(12)
C18 C19 C22 C23 -164.5(12)
C20 C19 C22 C24 -151.5(12)
C18 C19 C22 C24 -40.3(16)
C29 C2 C25 C26 -0.7(16)
Pt2 C2 C25 C26 179.8(9)
C2 C25 C26 C27 -2.1(19)
C25 C26 C27 C28 2.4(19)
C26 C27 C28 C29 0.2(18)
C27 C28 C29 C2 -3.1(17)
C27 C28 C29 C30 177.7(10)
C25 C2 C29 C28 3.3(15)
Pt2 C2 C29 C28 -177.1(8)
C25 C2 C29 C30 -177.4(9)
Pt2 C2 C29 C30 2.2(11)
C28 C29 C30 N3 176.1(10)
C2 C29 C30 N3 -3.2(13)
C28 C29 C30 C31 -2.8(18)
C2 C29 C30 C31 177.9(10)
N3 C30 C31 C32 -1.3(17)
C29 C30 C31 C32 177.5(11)
C30 C31 C32 C33 0.4(19)
C31 C32 C33 C34 0(2)
C32 C33 C34 N3 0.1(18)
C32 C33 C34 C35 -176.2(12)
N3 C34 C35 N4 5.6(14)
C33 C34 C35 N4 -177.9(11)
N3 C34 C35 C36 -170.7(10)
C33 C34 C35 C36 5.8(18)
N4 C35 C36 C37 0.4(19)
C34 C35 C36 C37 176.5(11)
C35 C36 C37 C38 1.6(19)
C35 C36 C37 C40 -175.9(12)
C36 C37 C38 C39 -0.6(17)
C40 C37 C38 C39 177.1(12)
C36 C37 C38 C43 179.9(12)
C40 C37 C38 C43 -2.4(17)
C37 C38 C39 N4 -2.7(16)
C43 C38 C39 N4 176.9(10)
C36 C37 C40 C41 177.4(13)
C38 C37 C40 C41 -0.2(18)
C37 C40 C41 C42 48.7(16)
C37 C40 C41 C44 -45.9(17)
C40 C41 C42 C43 -83.4(12)
C44 C41 C42 C43 29.0(10)
C39 C38 C43 C42 136.8(11)
C37 C38 C43 C42 -43.7(14)
C39 C38 C43 C44 -129.6(12)
C37 C38 C43 C44 49.9(14)
C41 C42 C43 C38 79.9(12)
C41 C42 C43 C44 -28.8(11)
C40 C41 C44 C45 -168.8(12)
C42 C41 C44 C45 82.1(13)
C40 C41 C44 C46 -37.9(17)
C42 C41 C44 C46 -147.0(12)
C40 C41 C44 C43 80.6(12)
C42 C41 C44 C43 -28.5(10)
C38 C43 C44 C45 167.5(11)
C42 C43 C44 C45 -83.1(12)
C38 C43 C44 C46 37.3(17)
C42 C43 C44 C46 146.7(15)
C38 C43 C44 C41 -80.7(11)
C42 C43 C44 C41 28.7(10)
C52 C47 C48 C49 -4.7(16)
P1 C47 C48 C49 -176.9(9)
C47 C48 C49 C50 1.4(18)
C48 C49 C50 C51 1(2)
C49 C50 C51 C52 -0.2(19)
C50 C51 C52 C47 -3.5(18)
C48 C47 C52 C51 6.0(17)
P1 C47 C52 C51 178.0(9)
C58 C53 C54 C55 3.3(17)
C53 C54 C55 C56 0.5(19)
C54 C55 C56 C57 -2.1(18)
C55 C56 C57 C58 -0.2(16)
C54 C53 C58 C57 -5.6(15)
C54 C53 C58 P1 171.8(8)
C56 C57 C58 C53 4.1(15)
C56 C57 C58 P1 -173.5(8)
C64 C59 C60 C61 0.7(19)
P2 C59 C60 C61 -173.3(11)
C59 C60 C61 C62 -1(2)
C60 C61 C62 C63 1(2)
C61 C62 C63 C64 -1(2)
C62 C63 C64 C59 0(2)
C60 C59 C64 C63 -1(2)
P2 C59 C64 C63 173.5(12)
C70 C65 C66 C67 1.4(18)
P2 C65 C66 C67 -175.4(10)
C65 C66 C67 C68 -3(2)
C66 C67 C68 C69 4(2)
C67 C68 C69 C70 -3(2)
C66 C65 C70 C69 -0.4(16)
P2 C65 C70 C69 176.0(9)
C68 C69 C70 C65 1.0(19)
C11 C12 N1 C8 -1.1(15)
C13 C12 N1 C8 -177.9(10)
C11 C12 N1 Pt1 175.3(8)
C13 C12 N1 Pt1 -1.5(12)
C9 C8 N1 C12 2.2(16)
C7 C8 N1 C12 -177.8(9)
C9 C8 N1 Pt1 -174.3(8)
C7 C8 N1 Pt1 5.7(12)
C16 C17 N2 C13 5.0(15)
C16 C17 N2 Pt1 -172.3(8)
C14 C13 N2 C17 -5.6(15)
C12 C13 N2 C17 176.3(9)
C14 C13 N2 Pt1 172.2(8)
C12 C13 N2 Pt1 -5.9(11)
C31 C30 N3 C34 1.6(16)
C29 C30 N3 C34 -177.4(9)
C31 C30 N3 Pt2 -178.3(8)
C29 C30 N3 Pt2 2.7(12)
C33 C34 N3 C30 -1.0(16)
C35 C34 N3 C30 175.7(9)
C33 C34 N3 Pt2 178.9(8)
C35 C34 N3 Pt2 -4.3(12)
C36 C35 N4 C39 -3.4(15)
C34 C35 N4 C39 -179.6(9)
C36 C35 N4 Pt2 172.0(9)
C34 C35 N4 Pt2 -4.2(11)
C38 C39 N4 C35 4.6(15)
C38 C39 N4 Pt2 -170.0(8)
C53 C58 P1 C47 117.0(9)
C57 C58 P1 C47 -65.5(8)
C53 C58 P1 C71 10.9(10)
C57 C58 P1 C71 -171.6(7)
C53 C58 P1 Pt1 -118.4(8)
C57 C58 P1 Pt1 59.1(7)
C52 C47 P1 C58 -63.2(10)
C48 C47 P1 C58 108.7(9)
C52 C47 P1 C71 47.8(10)
C48 C47 P1 C71 -140.3(9)
C52 C47 P1 Pt1 174.6(8)
C48 C47 P1 Pt1 -13.5(10)
P2 C71 P1 C58 -108.1(6)
P2 C71 P1 C47 146.6(6)
P2 C71 P1 Pt1 19.5(8)
C70 C65 P2 C59 123.7(10)
C66 C65 P2 C59 -59.9(9)
C70 C65 P2 C71 15.3(10)
C66 C65 P2 C71 -168.2(8)
C70 C65 P2 Pt2 -114.3(9)
C66 C65 P2 Pt2 62.2(9)
C60 C59 P2 C65 101.7(10)
C64 C59 P2 C65 -72.3(10)
C60 C59 P2 C71 -149.7(9)
C64 C59 P2 C71 36.4(10)
C60 C59 P2 Pt2 -19.1(10)
C64 C59 P2 Pt2 167.0(8)
P1 C71 P2 C65 -122.5(6)
P1 C71 P2 C59 134.1(6)
P1 C71 P2 Pt2 4.8(8)
